data_2004289
loop_
_publ_author_name
'Pajunen, A.'
'Kivek\"as, R.'
'Colacio, E.'
'Cuesta, R.'

_publ_section_title (1,3-Dimethyl-2,6-dioxo-2,3,6,7-tetrahydro-1<i>H</i>-purin-7-yl)(dimethylphenylphosphine)gold(I)
_journal_issue 12
_journal_name_full 'Acta Crystallographica Section C'
_journal_page_first 2551
_journal_page_last 2554
_journal_paper_doi 10.1107/S0108270195008109
_journal_volume 51
_journal_year 1995
_chemical_formula_moiety 'C15 H18 Au N4 O2 P'
_chemical_formula_sum 'C15 H18 Au N4 O2 P'
_chemical_formula_weight 514.27
_chemical_name_common
;
 (Theophyllinato-N^7^)(dimethylphenylphosphine)gold(I)
;
_chemical_name_systematic
;
 (3,7-Dihydro-1,3-dimethyl-1H-purine-2,6-dionato-N^7^)-
 (dimethylphenylphosphine)gold(I)
;
_space_group_IT_number 33
_symmetry_cell_setting orthorhombic
_symmetry_space_group_name_Hall 'P 2c -2n'
_symmetry_space_group_name_H-M 'P n a 21'
_audit_creation_method 'SHELXL-93 (Sheldrick, 1993)'
_cell_angle_alpha 90.00
_cell_angle_beta 90.00
_cell_angle_gamma 90.00
_cell_formula_units_Z 4
_cell_length_a 15.401(7)
_cell_length_b 18.228(11)
_cell_length_c 5.857(3)
_cell_measurement_reflns_used 25
_cell_measurement_temperature 193(2)
_cell_measurement_theta_max 25
_cell_measurement_theta_min 20
_cell_volume 1644.2(15)
_computing_cell_refinement 'MSC/AFC Diffractometer Control Software'
_computing_data_collection
; MSC/AFC Diffractometer Control Software
(Molecular Structure Corporation, 1993a)
;
_computing_data_reduction 'TEXSAN PROCESS (Molecular Structure Corporation, 1993b)'
_computing_molecular_graphics 'SHELXTL-Plus (Sheldrick, 1991)'
_computing_publication_material SHELXL93
_computing_structure_refinement 'SHELXL93 (Sheldrick, 1993)'
_computing_structure_solution 'SHELXS86 (Sheldrick, 1985)'
_diffrn_ambient_temperature 193(2)
_diffrn_measurement_device 'Rigaku AFC7S diffractometer'
_diffrn_measurement_method \w/2\q
_diffrn_radiation_monochromator graphite
_diffrn_radiation_source 'fine-focus sealed tube'
_diffrn_radiation_type MoK\a
_diffrn_radiation_wavelength 0.71073
_diffrn_reflns_av_R_equivalents 0.0000
_diffrn_reflns_av_sigmaI/netI 0.0368
_diffrn_reflns_limit_h_max 19
_diffrn_reflns_limit_h_min 0
_diffrn_reflns_limit_k_max 22
_diffrn_reflns_limit_k_min 0
_diffrn_reflns_limit_l_max 7
_diffrn_reflns_limit_l_min 0
_diffrn_reflns_number 1823
_diffrn_reflns_theta_max 26.48
_diffrn_reflns_theta_min 2.60
_diffrn_standards_decay_% 0.5
_diffrn_standards_interval_count 200
_diffrn_standards_number 3
_exptl_absorpt_coefficient_mu 9.059
_exptl_absorpt_correction_T_max 1.000
_exptl_absorpt_correction_T_min 0.425
_exptl_absorpt_correction_type 'empirical, \y scans (North, Phillips & Mathews, 1968)'
_exptl_crystal_colour colourless
_exptl_crystal_density_diffrn 2.077
_exptl_crystal_description prism
_exptl_crystal_F_000 984
_exptl_crystal_size_max 0.30
_exptl_crystal_size_mid 0.25
_exptl_crystal_size_min 0.15
_refine_diff_density_max 1.54
_refine_diff_density_min -0.98
_refine_ls_abs_structure_details 'Flack H D (1983), Acta Cryst. A39, 876-881'
_refine_ls_abs_structure_Flack 0.02(2)
_refine_ls_extinction_coef 0.0013(3)
_refine_ls_extinction_method SHELXL
_refine_ls_goodness_of_fit_all 1.120
_refine_ls_goodness_of_fit_obs 1.131
_refine_ls_hydrogen_treatment noref
_refine_ls_matrix_type full
_refine_ls_number_parameters 209
_refine_ls_number_reflns 1823
_refine_ls_number_restraints 1
_refine_ls_restrained_S_all 1.119
_refine_ls_restrained_S_obs 1.131
_refine_ls_R_factor_all 0.0375
_refine_ls_R_factor_obs 0.0351
_refine_ls_shift/esd_max 0.020
_refine_ls_shift/esd_mean 0.002
_refine_ls_structure_factor_coef Fsqd
_refine_ls_weighting_details 'w = 1/[\s^2^(Fo^2^)+(0.0416P)^2^+4.1271P] where P=(Fo^2^+2Fc^2^)/3'
_refine_ls_weighting_scheme calc
_refine_ls_wR_factor_all 0.0849
_refine_ls_wR_factor_obs 0.0833
_reflns_number_observed 1732
_reflns_number_total 1823
_reflns_observed_criterion >2sigma(I)
_cod_data_source_file mu1194.cif
_cod_data_source_block au
_cod_depositor_comments
;
The following automatic conversions were performed:

'_refine_ls_weighting_scheme' value 'calc w =
1/[\s^2^(Fo^2^)+(0.0416P)^2^+4.1271P] where P=(Fo^2^+2Fc^2^)/3' was
changed to 'calc'. New tag '_refine_ls_weighting_details' was
created. The value of the new tag was set to 'w =
1/[\s^2^(Fo^2^)+(0.0416P)^2^+4.1271P] where P=(Fo^2^+2Fc^2^)/3'.

Automatic conversion script
Id: cif_fix_values 3143 2015-03-26 13:38:13Z robertas 
;
_cod_database_code 2004289

loop_
_symmetry_equiv_pos_as_xyz
'x, y, z'
'-x, -y, z+1/2'
'x+1/2, -y+1/2, z'
'-x+1/2, y+1/2, z+1/2'

loop_
_atom_site_aniso_label
_atom_site_aniso_U_11
_atom_site_aniso_U_22
_atom_site_aniso_U_33
_atom_site_aniso_U_12
_atom_site_aniso_U_13
_atom_site_aniso_U_23
Au 0.0238(2) 0.0222(2) 0.0222(2) -0.00084(13) 0.0008(4) 0.0028(3)
P 0.0265(13) 0.0213(13) 0.0188(14) -0.0012(11) -0.0013(12) 0.0012(13)
O2 0.034(4) 0.031(4) 0.041(6) 0.006(3) -0.006(4) 0.005(4)
O6 0.025(3) 0.029(4) 0.037(7) -0.005(3) -0.001(4) 0.007(4)
N1 0.022(4) 0.019(4) 0.035(6) -0.003(3) 0.000(4) -0.001(5)
N3 0.020(4) 0.026(5) 0.031(6) -0.005(4) 0.006(4) 0.003(5)
N7 0.021(4) 0.019(4) 0.028(5) -0.003(3) 0.003(4) 0.006(4)
N9 0.024(5) 0.037(5) 0.028(6) -0.002(4) -0.003(4) -0.002(5)
C1 0.026(5) 0.030(6) 0.032(7) 0.004(4) -0.008(6) -0.002(6)
C2 0.030(5) 0.028(6) 0.022(6) 0.011(5) 0.004(5) 0.003(5)
C3 0.028(6) 0.041(7) 0.046(8) -0.011(5) -0.004(6) 0.024(7)
C4 0.028(5) 0.023(5) 0.019(7) -0.003(4) -0.003(4) 0.001(5)
C5 0.029(5) 0.022(5) 0.024(7) 0.002(4) 0.001(5) 0.002(5)
C6 0.019(4) 0.023(4) 0.015(5) -0.001(3) -0.006(9) 0.001(7)
C8 0.030(6) 0.022(6) 0.037(8) 0.001(4) 0.003(6) 0.000(5)
C10 0.023(5) 0.028(6) 0.027(6) 0.005(4) -0.005(5) 0.005(6)
C11 0.032(5) 0.026(5) 0.026(5) -0.010(4) -0.001(9) 0.006(10)
C12 0.045(6) 0.024(5) 0.049(9) 0.004(4) -0.019(12) 0.015(13)
C13 0.023(5) 0.040(7) 0.049(9) 0.003(5) 0.005(6) 0.016(7)
C14 0.025(6) 0.061(9) 0.066(11) 0.006(6) 0.016(7) 0.017(9)
C15 0.031(6) 0.064(9) 0.047(9) 0.004(6) 0.000(6) 0.030(8)
C16 0.042(6) 0.024(6) 0.039(7) 0.001(5) 0.008(5) -0.012(5)
C17 0.039(6) 0.036(6) 0.025(8) -0.005(5) -0.016(7) 0.000(8)

loop_
_atom_site_label
_atom_site_occupancy
_atom_site_fract_x
_atom_site_fract_y
_atom_site_fract_z
_atom_site_U_iso_or_equiv
_atom_site_thermal_displace_type
_atom_site_calc_flag
_atom_site_refinement_flags
_atom_site_type_symbol
Au 1 .83139(2) -.05414(2) .4995(2) .0227(2) Uani d . Au
P 1 .7592(2) -0.1422(2) .6842(6) .0222(6) Uani d . P
O2 1 .8321(5) .1929(5) -0.4154(17) .035(2) Uani d . O
O6 1 .7224(5) .0164(4) .0596(15) .031(2) Uani d . O
N1 1 .7800(5) .1036(5) -0.180(2) .025(2) Uani d . N
N3 1 .9172(5) .1572(5) -0.1229(19) .026(2) Uani d . N
N7 1 .8932(5) .0299(5) .3257(19) .023(2) Uani d . N
N9 1 .9949(6) .1128(5) .2160(19) .030(2) Uani d . N
C1 1 .7019(7) .1008(6) -0.321(3) .029(3) Uani d . C
H1A 1 .6619(7) .0639(6) -0.260(3) .044 Uiso calc R H
H1B 1 .7179(7) .0877(6) -0.478(3) .044 Uiso calc R H
H1C 1 .6735(7) .1489(6) -0.321(3) .044 Uiso calc R H
C2 1 .8424(7) .1543(7) -0.248(2) .027(3) Uani d . C
C3 1 .9841(7) .2100(7) -0.182(3) .038(3) Uani d . C
H3A 1 1.0330(7) .2050(7) -.076(3) .058 Uiso calc R H
H3B 1 .9602(7) .2598(7) -0.171(3) .058 Uiso calc R H
H3C 1 1.0041(7) .2010(7) -0.338(3) .058 Uiso calc R H
C4 1 .9258(7) .1141(6) .067(2) .023(3) Uani d . C
C5 1 .8645(8) .0648(6) .132(2) .025(3) Uani d . C
C6 1 .7833(5) .0566(5) .016(5) .019(2) Uani d . C
C8 1 .9713(8) .0597(6) .364(3) .029(3) Uani d . C
H8A 1 1.0076(8) .0444(6) .486(3) .035 Uiso calc R H
C10 1 .6418(7) -0.1289(6) .677(2) .026(2) Uani d . C
C11 1 .6061(6) -.0834(5) .503(4) .028(2) Uani d . C
H11A 1 .6427(6) -.0602(5) .395(4) .034 Uiso calc R H
C12 1 .5185(8) -.0737(6) .495(5) .040(3) Uani d . C
H12A 1 .4945(8) -.0447(6) .376(5) .048 Uiso calc R H
C13 1 .4625(7) -0.1048(7) .656(3) .038(3) Uani d . C
H13A 1 .4021(7) -.0944(7) .655(3) .045 Uiso calc R H
C14 1 .4987(8) -0.1517(8) .818(3) .051(4) Uani d . C
H14A 1 .4616(8) -0.1763(8) .923(3) .061 Uiso calc R H
C15 1 .5895(8) -0.1634(8) .831(3) .047(4) Uani d . C
H15A 1 .6135(8) -0.1947(8) .944(3) .057 Uiso calc R H
C16 1 .7765(8) -0.2356(6) .581(2) .035(3) Uani d . C
H16A 1 .8388(8) -0.2465(6) .580(2) .053 Uiso calc R H
H16B 1 .7535(8) -0.2401(6) .425(2) .053 Uiso calc R H
H16C 1 .7466(8) -0.2703(6) .681(2) .053 Uiso calc R H
C17 1 .7889(7) -0.1499(7) .984(3) .033(3) Uani d . C
H17A 1 .8518(7) -0.1571(7) .997(3) .050 Uiso calc R H
H17B 1 .7587(7) -0.1918(7) 1.052(3) .050 Uiso calc R H
H17C 1 .7723(7) -0.1049(7) 1.064(3) .050 Uiso calc R H

loop_
_atom_type_symbol
_atom_type_description
_atom_type_scat_dispersion_real
_atom_type_scat_dispersion_imag
_atom_type_scat_source
C C 0.0033 0.0016 'International Tables Vol C Tables 4.2.6.8 and 6.1.1.4'
H H 0.0000 0.0000 'International Tables Vol C Tables 4.2.6.8 and 6.1.1.4'
N N 0.0061 0.0033 'International Tables Vol C Tables 4.2.6.8 and 6.1.1.4'
O O 0.0106 0.0060 'International Tables Vol C Tables 4.2.6.8 and 6.1.1.4'
P P 0.1023 0.0942 'International Tables Vol C Tables 4.2.6.8 and 6.1.1.4'
Au Au -2.0133 8.8022 'International Tables Vol C Tables 4.2.6.8 and 6.1.1.4'

loop_
_geom_angle_atom_site_label_1
_geom_angle_atom_site_label_2
_geom_angle_atom_site_label_3
_geom_angle
_geom_angle_publ_flag
N7 Au P 177.5(2) yes
C10 P C16 105.1(5) yes
C10 P C17 106.3(6) yes
C16 P C17 102.2(6) yes
C10 P Au 112.8(4) yes
C16 P Au 115.9(4) yes
C17 P Au 113.4(4) yes
C2 N1 C6 127.1(9) yes
C2 N1 C1 115.2(10) yes
C6 N1 C1 117.6(9) yes
C2 N3 C4 119.7(9) yes
C2 N3 C3 119.7(10) yes
C4 N3 C3 120.4(10) yes
C8 N7 C5 103.9(10) yes
C8 N7 Au 129.1(8) yes
C5 N7 Au 126.9(7) yes
C8 N9 C4 102.2(9) yes
O2 C2 N3 121.3(11) yes
O2 C2 N1 121.8(11) yes
N3 C2 N1 116.8(10) yes
C5 C4 N3 122.7(10) yes
C5 C4 N9 110.4(10) yes
N3 C4 N9 126.9(10) yes
C4 C5 N7 108.3(10) yes
C4 C5 C6 123.1(13) yes
N7 C5 C6 128.6(12) yes
O6 C6 C5 129.7(19) yes
O6 C6 N1 119.9(14) yes
C5 C6 N1 110.3(10) yes
N7 C8 N9 115.2(11) yes
C15 C10 C11 120.9(11) ?
C15 C10 P 120.7(9) ?
C11 C10 P 118.4(9) ?
C12 C11 C10 118.9(17) ?
C11 C12 C13 122.(2) ?
C14 C13 C12 117.5(11) ?
C13 C14 C15 121.5(13) ?
C10 C15 C14 118.8(13) ?

loop_
_geom_bond_atom_site_label_1
_geom_bond_atom_site_label_2
_geom_bond_distance
_geom_bond_publ_flag
Au N7 2.071(9) yes
Au P 2.233(3) yes
P C10 1.824(11) yes
P C16 1.827(11) yes
P C17 1.82(2) yes
O2 C2 1.215(15) yes
O6 C6 1.218(12) yes
N1 C2 1.392(14) yes
N1 C6 1.43(2) yes
N1 C1 1.462(14) yes
N3 C2 1.368(15) yes
N3 C4 1.367(14) yes
N3 C3 1.452(13) yes
N7 C8 1.338(14) yes
N7 C5 1.38(2) yes
N9 C8 1.35(2) yes
N9 C4 1.378(14) yes
C4 C5 1.357(15) yes
C5 C6 1.43(2) yes
C10 C15 1.36(2) ?
C10 C11 1.43(2) ?
C11 C12 1.361(15) ?
C12 C13 1.40(3) ?
C13 C14 1.39(2) ?
C14 C15 1.42(2) ?

loop_
_geom_torsion_atom_site_label_1
_geom_torsion_atom_site_label_2
_geom_torsion_atom_site_label_3
_geom_torsion_atom_site_label_4
_geom_torsion
N7 Au P C10 4(7)
N7 Au P C16 125(7)
N7 Au P C17 -117(7)
P Au N7 C8 145(7)
P Au N7 C5 -40(8)
C4 N3 C2 O2 178.6(11)
C3 N3 C2 O2 3.4(17)
C4 N3 C2 N1 -3.2(16)
C3 N3 C2 N1 -178.4(11)
C6 N1 C2 O2 -178.2(12)
C1 N1 C2 O2 -0.3(16)
C6 N1 C2 N3 3.7(18)
C1 N1 C2 N3 -178.5(10)
C2 N3 C4 C5 3.6(17)
C3 N3 C4 C5 178.8(12)
C2 N3 C4 N9 -177.0(11)
C3 N3 C4 N9 -1.8(17)
C8 N9 C4 C5 1.6(13)
C8 N9 C4 N3 -178.0(11)
N3 C4 C5 N7 179.2(10)
N9 C4 C5 N7 -0.3(13)
N3 C4 C5 C6 -4(2)
N9 C4 C5 C6 176.4(13)
C8 N7 C5 C4 -1.0(12)
Au N7 C5 C4 -177.2(8)
C8 N7 C5 C6 -177.6(14)
Au N7 C5 C6 6.2(19)
C4 C5 C6 O6 -177.9(14)
N7 C5 C6 O6 -2(3)
C4 C5 C6 N1 4(2)
N7 C5 C6 N1 179.8(11)
C2 N1 C6 O6 177.7(12)
C1 N1 C6 O6 0(2)
C2 N1 C6 C5 -3.8(19)
C1 N1 C6 C5 178.4(11)
C5 N7 C8 N9 2.2(13)
Au N7 C8 N9 178.3(8)
C4 N9 C8 N7 -2.4(13)
C16 P C10 C15 71.9(14)
C17 P C10 C15 -36.0(14)
Au P C10 C15 -160.9(11)
C16 P C10 C11 -106.3(11)
C17 P C10 C11 145.8(11)
Au P C10 C11 20.9(12)
C15 C10 C11 C12 1(2)
P C10 C11 C12 179.4(13)
C10 C11 C12 C13 2(3)
C11 C12 C13 C14 -5(3)
C12 C13 C14 C15 5(3)
C11 C10 C15 C14 -2(2)
P C10 C15 C14 -179.8(12)
C13 C14 C15 C10 -1(3)
